data_7009426
loop_
_publ_author_name
'Costa, Judite'
'Delgado, Rita'
'Drew, Michael G. B.'
'F\'elix, Vitor'
'Saint-Maurice, Andr\'e'

_publ_section_title
;
 A new redox-responsive 14-membered tetraazamacrocycle with
 ferrocenylmethyl arms as receptor for sensing transition-metal ions
;
_journal_issue 12
_journal_name_full 'Journal of the Chemical Society, Dalton Transactions'
_journal_page_first 1907
_journal_paper_doi 10.1039/b000938p
_journal_year 2000
_chemical_formula_moiety '[ZnL1I]Cl.2H2O'
_chemical_formula_sum 'C36 H46 Cl Fe2 I N4 O2 Zn'
_chemical_formula_weight 906.19
_chemical_name_systematic
; 
 ? 
;
_space_group_IT_number 15
_symmetry_cell_setting monoclinic
_symmetry_space_group_name_Hall '-C 2yc'
_symmetry_space_group_name_H-M 'C 1 2/c 1'
_atom_sites_solution_hydrogens geom
_atom_sites_solution_primary direct
_atom_sites_solution_secondary difmap
_audit_creation_method SHELXL-97
_cell_angle_alpha 90.00
_cell_angle_beta 107.620(10)
_cell_angle_gamma 90.00
_cell_formula_units_Z 8
_cell_length_a 41.98(5)
_cell_length_b 10.348(13)
_cell_length_c 18.95(2)
_cell_measurement_temperature 293(2)
_cell_volume 7846(16)
_computing_structure_refinement 'SHELXL-97 (Sheldrick, 1997)'
_computing_structure_solution 'SHELXS-97 (Sheldrick, 1990)'
_diffrn_ambient_temperature 293(2)
_diffrn_measured_fraction_theta_full 0.232
_diffrn_measured_fraction_theta_max 0.232
_diffrn_radiation_monochromator graphite
_diffrn_radiation_source 'fine-focus sealed tube'
_diffrn_radiation_type MoK\a
_diffrn_radiation_wavelength 0.71073
_diffrn_reflns_av_R_equivalents 0.0814
_diffrn_reflns_av_sigmaI/netI 0.1590
_diffrn_reflns_limit_h_max 51
_diffrn_reflns_limit_h_min 0
_diffrn_reflns_limit_k_max 11
_diffrn_reflns_limit_k_min -10
_diffrn_reflns_limit_l_max 11
_diffrn_reflns_limit_l_min -18
_diffrn_reflns_number 5034
_diffrn_reflns_theta_full 26.15
_diffrn_reflns_theta_max 26.15
_diffrn_reflns_theta_min 2.49
_exptl_absorpt_coefficient_mu 2.226
_exptl_crystal_density_diffrn 1.534
_exptl_crystal_density_method 'not measured'
_exptl_crystal_F_000 3664
_refine_diff_density_max 0.601
_refine_diff_density_min -0.601
_refine_diff_density_rms 0.118
_refine_ls_extinction_method none
_refine_ls_goodness_of_fit_ref 0.854
_refine_ls_hydrogen_treatment mixed
_refine_ls_matrix_type full
_refine_ls_number_parameters 396
_refine_ls_number_reflns 3644
_refine_ls_number_restraints 60
_refine_ls_restrained_S_all 0.851
_refine_ls_R_factor_all 0.2573
_refine_ls_R_factor_gt 0.0899
_refine_ls_shift/su_max 0.002
_refine_ls_shift/su_mean 0.000
_refine_ls_structure_factor_coef Fsqd
_refine_ls_weighting_details 'w=1/[\s^2^(Fo^2^)+(0.1724P)^2^+0.0000P] where P=(Fo^2^+2Fc^2^)/3'
_refine_ls_weighting_scheme calc
_refine_ls_wR_factor_gt 0.2287
_refine_ls_wR_factor_ref 0.2911
_reflns_number_gt 1174
_reflns_number_total 3644
_reflns_threshold_expression >2sigma(I)
_cod_data_source_file b000938p.txt
_cod_data_source_block complex2
_cod_depositor_comments
;
The following automatic conversions were performed:
'_symmetry_cell_setting' value 'Monoclinic' changed to 'monoclinic'
according to '/home/saulius/struct/CIF-dictionaries/cif_core.dic'
dictionary named 'cif_core.dic' version 2.4.1 from 2010-06-29.

Automatic conversion script
Id: cif_fix_enum 1527 2010-12-29 10:47:43Z saulius 

The following automatic conversions were performed:

'_refine_ls_weighting_scheme' value 'calc
w=1/[\s^2^(Fo^2^)+(0.1724P)^2^+0.0000P] where P=(Fo^2^+2Fc^2^)/3' was
changed to 'calc'. New tag '_refine_ls_weighting_details' was
created. The value of the new tag was set to
'w=1/[\s^2^(Fo^2^)+(0.1724P)^2^+0.0000P] where P=(Fo^2^+2Fc^2^)/3'.

Automatic conversion script
Id: cif_fix_values 3143 2015-03-26 13:38:13Z robertas 
;
_cod_original_cell_volume 7847(16)
_cod_original_sg_symbol_H-M C2/c
_cod_database_code 7009426

loop_
_symmetry_equiv_pos_as_xyz
'x, y, z'
'x, -y, z+1/2'
'x+1/2, y+1/2, z'
'x+1/2, -y+1/2, z+1/2'
'-x, -y, -z'
'-x, y, -z-1/2'
'-x+1/2, -y+1/2, -z'
'-x+1/2, y+1/2, -z-1/2'

loop_
_atom_site_label
_atom_site_type_symbol
_atom_site_fract_x
_atom_site_fract_y
_atom_site_fract_z
_atom_site_U_iso_or_equiv
_atom_site_adp_type
_atom_site_occupancy
_atom_site_calc_flag
_atom_site_refinement_flags
_atom_site_disorder_assembly
_atom_site_disorder_group
Zn Zn 0.09650(7) 0.2673(2) 0.15150(16) 0.0874(11) Uani 1 d . . .
N1 N 0.0532(4) 0.284(2) 0.0645(14) 0.111(8) Uani 1 d . . .
C2 C 0.0294(6) 0.370(2) 0.0799(15) 0.108(8) Uani 1 d U . .
H2A H 0.0084 0.3596 0.0408 0.130 Uiso 1 calc R . .
H2B H 0.0371 0.4574 0.0767 0.130 Uiso 1 calc R . .
C3 C 0.0226(8) 0.356(3) 0.1512(19) 0.144(11) Uani 1 d U . .
H3A H 0.0130 0.2709 0.1506 0.173 Uiso 1 calc R . .
H3B H 0.0048 0.4171 0.1494 0.173 Uiso 1 calc R . .
C4 C 0.0481(7) 0.372(2) 0.2290(17) 0.131(11) Uani 1 d . . .
H4A H 0.0570 0.4588 0.2337 0.157 Uiso 1 calc R . .
H4B H 0.0365 0.3613 0.2658 0.157 Uiso 1 calc R . .
N5 N 0.0774(5) 0.2751(18) 0.2462(11) 0.082(6) Uani 1 d . . .
C6 C 0.0652(6) 0.146(2) 0.2587(14) 0.093(8) Uani 1 d . . .
H6A H 0.0423 0.1346 0.2278 0.111 Uiso 1 calc R . .
H6B H 0.0659 0.1370 0.3101 0.111 Uiso 1 calc R . .
C7 C 0.0877(6) 0.046(2) 0.2392(16) 0.079(7) Uani 1 d U . .
N8 N 0.1002(5) 0.0686(16) 0.1854(11) 0.079(6) Uani 1 d . . .
C9 C 0.1186(5) -0.006(2) 0.1554(16) 0.081(8) Uani 1 d . . .
C15 C 0.0926(6) -0.073(3) 0.2677(15) 0.108(9) Uani 1 d U . .
H15 H 0.0842 -0.0939 0.3064 0.130 Uiso 1 calc R . .
C16 C 0.1088(9) -0.163(3) 0.243(2) 0.141(12) Uani 1 d . . .
H16 H 0.1105 -0.2466 0.2618 0.169 Uiso 1 calc R . .
C17 C 0.1234(6) -0.132(3) 0.188(2) 0.117(11) Uani 1 d . . .
H17 H 0.1364 -0.1922 0.1734 0.141 Uiso 1 calc R . .
C10 C 0.1258(6) 0.031(2) 0.0889(15) 0.110(10) Uani 1 d . . .
H10A H 0.1077 0.0055 0.0457 0.132 Uiso 1 calc R . .
H10B H 0.1462 -0.0098 0.0866 0.132 Uiso 1 calc R . .
N11 N 0.1295(5) 0.1777(18) 0.0925(13) 0.081(6) Uani 1 d . . .
C12 C 0.1202(6) 0.231(2) 0.0150(16) 0.090(8) Uani 1 d . . .
H12A H 0.1321 0.1809 -0.0123 0.107 Uiso 1 calc R . .
H12B H 0.1287 0.3186 0.0180 0.107 Uiso 1 calc R . .
C13 C 0.0834(6) 0.235(2) -0.0313(14) 0.100(8) Uani 1 d U . .
H13A H 0.0825 0.2631 -0.0806 0.120 Uiso 1 calc R . .
H13B H 0.0753 0.1463 -0.0360 0.120 Uiso 1 calc R . .
C14 C 0.0590(7) 0.314(2) -0.0078(16) 0.118(10) Uani 1 d . . .
H14A H 0.0377 0.3080 -0.0462 0.141 Uiso 1 calc R . .
H14B H 0.0662 0.4033 -0.0060 0.141 Uiso 1 calc R . .
Fe1 Fe 0.17062(9) 0.2860(3) 0.4357(2) 0.0927(14) Uani 1 d . . .
C51 C 0.1311(5) 0.2458(18) 0.3418(12) 0.095(9) Uani 1 d G . .
C52 C 0.1352(4) 0.1462(19) 0.3967(11) 0.130(12) Uani 1 d G . .
H52 H 0.1193 0.1208 0.4191 0.156 Uiso 1 calc R . .
C53 C 0.1681(5) 0.0927(15) 0.4111(10) 0.095(7) Uani 1 d GU . .
H53 H 0.1773 0.0267 0.4443 0.114 Uiso 1 calc R . .
C54 C 0.1844(4) 0.1593(18) 0.3650(11) 0.102(9) Uani 1 d G . .
H54 H 0.2060 0.1438 0.3632 0.122 Uiso 1 calc R . .
C55 C 0.1616(6) 0.2539(17) 0.3222(10) 0.119(11) Uani 1 d G . .
H55 H 0.1657 0.3105 0.2879 0.143 Uiso 1 calc R . .
C56 C 0.1022(6) 0.336(2) 0.3162(14) 0.091(8) Uani 1 d . . .
H56A H 0.1096 0.4196 0.3045 0.110 Uiso 1 calc R . .
H56B H 0.0915 0.3469 0.3545 0.110 Uiso 1 calc R . .
C61 C 0.1593(6) 0.472(2) 0.4662(14) 0.167(18) Uani 1 d G . .
H61 H 0.1411 0.5236 0.4423 0.200 Uiso 1 calc R . .
C65 C 0.1911(8) 0.475(2) 0.4553(12) 0.119(11) Uani 1 d G . .
H65 H 0.1976 0.5298 0.4230 0.143 Uiso 1 calc R . .
C64 C 0.2115(6) 0.382(3) 0.5020(15) 0.121(12) Uani 1 d G . .
H64 H 0.2336 0.3635 0.5059 0.145 Uiso 1 calc R . .
C63 C 0.1922(8) 0.3201(19) 0.5418(13) 0.166(17) Uani 1 d G . .
H63 H 0.1994 0.2545 0.5765 0.199 Uiso 1 calc R . .
C62 C 0.1600(7) 0.376(2) 0.5197(14) 0.172(19) Uani 1 d G . .
H62 H 0.1423 0.3536 0.5372 0.207 Uiso 1 calc R . .
Fe2 Fe 0.24057(8) 0.1970(3) 0.1467(2) 0.0850(13) Uani 1 d . . .
C71 C 0.1911(3) 0.1487(14) 0.1029(9) 0.073(7) Uani 1 d G . .
C72 C 0.2097(4) 0.0369(14) 0.1358(8) 0.063(6) Uani 1 d GU . .
H72 H 0.2061 -0.0126 0.1737 0.076 Uiso 1 calc R . .
C73 C 0.2348(4) 0.0145(14) 0.1003(9) 0.102(9) Uani 1 d G . .
H73 H 0.2504 -0.0522 0.1110 0.123 Uiso 1 calc R . .
C74 C 0.2317(4) 0.1124(16) 0.0455(9) 0.091(7) Uani 1 d GU . .
H74 H 0.2449 0.1207 0.0143 0.109 Uiso 1 calc R . .
C75 C 0.2047(4) 0.1954(14) 0.0470(9) 0.081(7) Uani 1 d G . .
H75 H 0.1973 0.2672 0.0170 0.098 Uiso 1 calc R . .
C76 C 0.1659(5) 0.2038(19) 0.1382(14) 0.085(8) Uani 1 d . . .
H76A H 0.1693 0.2964 0.1442 0.102 Uiso 1 calc R . .
H76B H 0.1700 0.1664 0.1871 0.102 Uiso 1 calc R . .
C85 C 0.2569(8) 0.3858(18) 0.1666(13) 0.154(15) Uani 1 d G . .
H85 H 0.2500 0.4548 0.1341 0.185 Uiso 1 calc R . .
C81 C 0.2421(5) 0.346(2) 0.2202(15) 0.145(14) Uani 1 d G . .
H81 H 0.2238 0.3849 0.2296 0.174 Uiso 1 calc R . .
C82 C 0.2599(6) 0.239(2) 0.2574(11) 0.122(10) Uani 1 d GU . .
H82 H 0.2554 0.1940 0.2957 0.147 Uiso 1 calc R . .
C83 C 0.2856(5) 0.2123(18) 0.2267(13) 0.109(9) Uani 1 d GU . .
H83 H 0.3012 0.1459 0.2410 0.131 Uiso 1 calc R . .
C84 C 0.2838(6) 0.303(3) 0.1706(12) 0.131(11) Uani 1 d G . .
H84 H 0.2979 0.3073 0.1412 0.157 Uiso 1 calc R . .
C100 C 0.0357(6) 0.159(2) 0.0482(15) 0.112(9) Uani 1 d . . .
H10C H 0.0189 0.1548 0.0731 0.135 Uiso 1 calc R . .
H10D H 0.0514 0.0902 0.0650 0.135 Uiso 1 calc R . .
H10E H 0.0253 0.1515 -0.0043 0.135 Uiso 1 calc R . .
I I 0.12312(5) 0.49759(16) 0.16646(13) 0.1323(10) Uani 1 d . . .
Cl1 Cl 0.0606(2) 0.7852(10) -0.0230(6) 0.109(5) Uiso 0.748(19) d P . .
Cl2 Cl 0.0589(6) 0.880(3) -0.0561(16) 0.093(12) Uiso 0.252(19) d P . .
OW1 O 0.0483(14) 0.733(5) 0.070(3) 0.093(18) Uiso 0.25 d P . .
OW2 O -0.0082(5) 0.990(2) 0.1674(14) 0.066(7) Uiso 0.50 d P . .
OW31 O 0.0018(6) 0.6921(14) 0.2226(12) 0.079(10) Uiso 0.72(5) d P . .
OW32 O 0.0238(16) 0.689(4) 0.277(3) 0.07(2) Uiso 0.28(5) d P . .
OW5 O 0.0232(12) 0.759(4) 0.126(3) 0.068(14) Uiso 0.25 d P . .

loop_
_atom_site_aniso_label
_atom_site_aniso_U_11
_atom_site_aniso_U_22
_atom_site_aniso_U_33
_atom_site_aniso_U_23
_atom_site_aniso_U_13
_atom_site_aniso_U_12
Zn 0.083(2) 0.099(2) 0.079(3) 0.0034(17) 0.0237(18) 0.0079(14)
N1 0.040(12) 0.19(2) 0.09(3) -0.024(17) 0.004(13) 0.024(13)
C2 0.111(11) 0.112(11) 0.106(12) 0.008(9) 0.039(9) 0.013(9)
C3 0.140(13) 0.149(14) 0.141(14) -0.007(10) 0.039(10) 0.014(9)
C4 0.11(2) 0.11(2) 0.14(3) -0.042(18) 0.01(2) 0.003(17)
N5 0.079(14) 0.114(16) 0.07(2) 0.022(13) 0.048(13) 0.019(12)
C6 0.12(2) 0.089(17) 0.08(2) 0.016(15) 0.050(17) 0.003(15)
C7 0.084(10) 0.084(10) 0.066(11) -0.007(9) 0.021(9) -0.011(8)
N8 0.101(15) 0.091(14) 0.043(17) 0.007(11) 0.019(13) -0.017(11)
C9 0.081(17) 0.090(19) 0.09(3) -0.035(18) 0.049(17) 0.004(13)
C15 0.115(12) 0.107(12) 0.099(12) -0.015(9) 0.028(9) -0.008(9)
C16 0.16(3) 0.10(2) 0.18(4) 0.01(2) 0.07(3) -0.01(2)
C17 0.064(17) 0.10(2) 0.19(4) 0.00(2) 0.04(2) 0.003(14)
C10 0.14(2) 0.12(2) 0.10(3) -0.034(17) 0.08(2) -0.031(16)
N11 0.091(16) 0.082(14) 0.08(2) 0.011(12) 0.035(13) 0.008(10)
C12 0.083(18) 0.110(18) 0.10(3) -0.003(17) 0.059(17) -0.016(13)
C13 0.107(11) 0.103(11) 0.090(12) 0.017(9) 0.031(9) 0.001(9)
C14 0.19(3) 0.071(17) 0.10(3) -0.033(18) 0.05(2) 0.020(15)
Fe1 0.103(3) 0.096(3) 0.081(4) -0.014(2) 0.030(2) -0.0033(19)
C51 0.12(3) 0.11(2) 0.05(3) 0.013(16) 0.020(18) 0.009(17)
C52 0.049(16) 0.20(3) 0.13(3) -0.07(3) 0.020(18) -0.010(17)
C53 0.106(11) 0.082(10) 0.094(12) -0.018(9) 0.026(9) 0.000(8)
C54 0.11(2) 0.14(2) 0.07(2) -0.032(17) 0.039(19) 0.016(18)
C55 0.11(2) 0.15(2) 0.09(3) 0.033(18) 0.02(2) 0.062(18)
C56 0.11(2) 0.073(16) 0.08(3) -0.023(15) 0.005(18) 0.010(13)
C61 0.27(5) 0.09(2) 0.20(5) 0.02(2) 0.16(4) 0.00(2)
C65 0.10(2) 0.15(3) 0.08(3) -0.02(2) -0.010(19) 0.02(2)
C64 0.13(3) 0.14(3) 0.10(3) -0.08(2) 0.03(3) -0.03(2)
C63 0.31(6) 0.10(3) 0.09(3) -0.03(2) 0.06(4) 0.03(3)
C62 0.12(3) 0.20(4) 0.21(5) -0.14(4) 0.07(3) -0.04(2)
Fe2 0.083(2) 0.096(2) 0.070(3) 0.004(2) 0.014(2) -0.0053(17)
C71 0.085(18) 0.053(14) 0.07(2) -0.001(12) 0.009(15) -0.020(11)
C72 0.065(9) 0.067(9) 0.056(11) 0.026(8) 0.018(8) -0.009(7)
C73 0.11(2) 0.082(17) 0.10(3) -0.010(16) 0.007(17) 0.013(13)
C74 0.087(11) 0.091(10) 0.089(12) -0.010(9) 0.018(9) 0.001(8)
C75 0.073(16) 0.110(18) 0.04(2) 0.020(14) -0.008(14) -0.002(13)
C76 0.055(15) 0.083(15) 0.12(2) 0.006(14) 0.038(16) -0.023(11)
C85 0.21(5) 0.14(3) 0.12(4) -0.01(2) 0.05(3) -0.05(3)
C81 0.14(3) 0.10(2) 0.16(4) -0.10(2) -0.02(3) -0.005(19)
C82 0.123(13) 0.123(13) 0.115(14) -0.005(9) 0.027(9) -0.013(9)
C83 0.103(12) 0.108(11) 0.104(13) -0.003(9) 0.014(9) 0.001(9)
C84 0.10(2) 0.15(3) 0.15(3) -0.01(2) 0.05(2) -0.042(19)
C100 0.076(19) 0.14(2) 0.10(3) -0.027(19) 0.007(17) -0.003(17)
I 0.1542(19) 0.0999(14) 0.157(3) 0.0042(13) 0.0681(16) 0.0028(11)

loop_
_atom_type_symbol
_atom_type_description
_atom_type_scat_dispersion_real
_atom_type_scat_dispersion_imag
_atom_type_scat_source
C C 0.0033 0.0016 'International Tables Vol C Tables 4.2.6.8 and 6.1.1.4'
H H 0.0000 0.0000 'International Tables Vol C Tables 4.2.6.8 and 6.1.1.4'
N N 0.0061 0.0033 'International Tables Vol C Tables 4.2.6.8 and 6.1.1.4'
O O 0.0106 0.0060 'International Tables Vol C Tables 4.2.6.8 and 6.1.1.4'
I I -0.4742 1.8119 'International Tables Vol C Tables 4.2.6.8 and 6.1.1.4'
Zn Zn 0.2839 1.4301 'International Tables Vol C Tables 4.2.6.8 and 6.1.1.4'
Fe Fe 0.3463 0.8444 'International Tables Vol C Tables 4.2.6.8 and 6.1.1.4'
Cl Cl 0.1484 0.1585 'International Tables Vol C Tables 4.2.6.8 and 6.1.1.4'

loop_
_geom_angle_atom_site_label_1
_geom_angle_atom_site_label_2
_geom_angle_atom_site_label_3
_geom_angle
_geom_angle_site_symmetry_1
_geom_angle_site_symmetry_3
_geom_angle_publ_flag
N1 Zn N8 106.5(9) . . ?
N1 Zn N5 101.6(9) . . ?
N8 Zn N5 78.5(7) . . ?
N1 Zn N11 99.5(9) . . ?
N8 Zn N11 75.6(8) . . ?
N5 Zn N11 150.3(7) . . ?
N1 Zn I 104.9(7) . . ?
N8 Zn I 148.5(5) . . ?
N5 Zn I 97.4(6) . . ?
N11 Zn I 97.1(5) . . ?
C2 N1 C100 104.7(19) . . ?
C2 N1 C14 112(2) . . ?
C100 N1 C14 102(2) . . ?
C2 N1 Zn 112.9(17) . . ?
C100 N1 Zn 111.1(17) . . ?
C14 N1 Zn 113.5(16) . . ?
N1 C2 C3 118(2) . . ?
C2 C3 C4 127(3) . . ?
N5 C4 C3 114(2) . . ?
C6 N5 C4 108.9(17) . . ?
C6 N5 C56 113.9(18) . . ?
C4 N5 C56 101.8(18) . . ?
C6 N5 Zn 109.5(14) . . ?
C4 N5 Zn 108.7(15) . . ?
C56 N5 Zn 113.7(13) . . ?
N5 C6 C7 107.5(18) . . ?
N8 C7 C15 115(2) . . ?
N8 C7 C6 120(2) . . ?
C15 C7 C6 124(3) . . ?
C7 N8 C9 131(2) . . ?
C7 N8 Zn 113.2(17) . . ?
C9 N8 Zn 115.2(18) . . ?
N8 C9 C17 111(2) . . ?
N8 C9 C10 122(3) . . ?
C17 C9 C10 126(2) . . ?
C16 C15 C7 123(3) . . ?
C15 C16 C17 119(3) . . ?
C16 C17 C9 120(3) . . ?
C9 C10 N11 106(2) . . ?
C12 N11 C10 109.1(19) . . ?
C12 N11 C76 114.0(17) . . ?
C10 N11 C76 105.8(17) . . ?
C12 N11 Zn 108.7(12) . . ?
C10 N11 Zn 111.3(13) . . ?
C76 N11 Zn 108.0(14) . . ?
N11 C12 C13 119.1(18) . . ?
C14 C13 C12 121(2) . . ?
C13 C14 N1 119(2) . . ?
C63 Fe1 C62 41.6(4) . . ?
C63 Fe1 C52 123.7(10) . . ?
C62 Fe1 C52 107.6(8) . . ?
C63 Fe1 C64 41.1(4) . . ?
C62 Fe1 C64 68.7(6) . . ?
C52 Fe1 C64 161.0(12) . . ?
C63 Fe1 C53 112.6(8) . . ?
C62 Fe1 C53 128.7(10) . . ?
C52 Fe1 C53 41.1(4) . . ?
C64 Fe1 C53 125.9(9) . . ?
C63 Fe1 C51 155.8(12) . . ?
C62 Fe1 C51 117.4(10) . . ?
C52 Fe1 C51 40.8(4) . . ?
C64 Fe1 C51 157.9(12) . . ?
C53 Fe1 C51 68.7(5) . . ?
C63 Fe1 C54 129.7(10) . . ?
C62 Fe1 C54 167.5(11) . . ?
C52 Fe1 C54 68.6(5) . . ?
C64 Fe1 C54 110.8(7) . . ?
C53 Fe1 C54 40.7(3) . . ?
C51 Fe1 C54 68.1(5) . . ?
C63 Fe1 C55 163.9(12) . . ?
C62 Fe1 C55 150.8(11) . . ?
C52 Fe1 C55 68.3(5) . . ?
C64 Fe1 C55 124.4(10) . . ?
C53 Fe1 C55 68.3(5) . . ?
C51 Fe1 C55 40.3(4) . . ?
C54 Fe1 C55 40.3(4) . . ?
C63 Fe1 C61 68.2(6) . . ?
C62 Fe1 C61 40.1(5) . . ?
C52 Fe1 C61 123.1(9) . . ?
C64 Fe1 C61 66.8(6) . . ?
C53 Fe1 C61 162.7(10) . . ?
C51 Fe1 C61 103.3(8) . . ?
C54 Fe1 C61 152.1(10) . . ?
C55 Fe1 C61 116.1(9) . . ?
C63 Fe1 C65 67.7(6) . . ?
C62 Fe1 C65 67.1(7) . . ?
C52 Fe1 C65 157.8(11) . . ?
C64 Fe1 C65 39.5(4) . . ?
C53 Fe1 C65 158.2(10) . . ?
C51 Fe1 C65 120.7(10) . . ?
C54 Fe1 C65 121.1(9) . . ?
C55 Fe1 C65 105.2(8) . . ?
C61 Fe1 C65 39.0(5) . . ?
C55 C51 C52 108.0 . . ?
C55 C51 C56 125(2) . . ?
C52 C51 C56 126(2) . . ?
C55 C51 Fe1 70.6(6) . . ?
C52 C51 Fe1 68.5(6) . . ?
C56 C51 Fe1 121.0(15) . . ?
C53 C52 C51 108.0 . . ?
C53 C52 Fe1 69.6(6) . . ?
C51 C52 Fe1 70.6(7) . . ?
C54 C53 C52 108.0 . . ?
C54 C53 Fe1 70.8(6) . . ?
C52 C53 Fe1 69.3(6) . . ?
C53 C54 C55 108.0 . . ?
C53 C54 Fe1 68.5(6) . . ?
C55 C54 Fe1 70.4(7) . . ?
C51 C55 C54 108.0 . . ?
C51 C55 Fe1 69.1(6) . . ?
C54 C55 Fe1 69.3(6) . . ?
C51 C56 N5 107.2(17) . . ?
C65 C61 C62 108.0 . . ?
C65 C61 Fe1 71.4(7) . . ?
C62 C61 Fe1 66.3(8) . . ?
C61 C65 C64 108.0 . . ?
C61 C65 Fe1 69.6(8) . . ?
C64 C65 Fe1 67.2(8) . . ?
C65 C64 C63 108.0 . . ?
C65 C64 Fe1 73.3(9) . . ?
C63 C64 Fe1 66.5(8) . . ?
C62 C63 C64 108.0 . . ?
C62 C63 Fe1 70.6(9) . . ?
C64 C63 Fe1 72.3(8) . . ?
C61 C62 C63 108.0 . . ?
C61 C62 Fe1 73.6(9) . . ?
C63 C62 Fe1 67.8(8) . . ?
C75 Fe2 C74 41.2(3) . . ?
C75 Fe2 C83 162.2(9) . . ?
C74 Fe2 C83 126.7(8) . . ?
C75 Fe2 C84 124.6(9) . . ?
C74 Fe2 C84 109.6(7) . . ?
C83 Fe2 C84 40.1(4) . . ?
C75 Fe2 C71 41.1(3) . . ?
C74 Fe2 C71 68.9(5) . . ?
C83 Fe2 C71 156.4(9) . . ?
C84 Fe2 C71 160.0(10) . . ?
C75 Fe2 C82 154.8(9) . . ?
C74 Fe2 C82 163.0(9) . . ?
C83 Fe2 C82 40.0(4) . . ?
C84 Fe2 C82 67.1(6) . . ?
C71 Fe2 C82 120.2(8) . . ?
C75 Fe2 C73 68.8(5) . . ?
C74 Fe2 C73 40.7(3) . . ?
C83 Fe2 C73 110.5(7) . . ?
C84 Fe2 C73 124.4(9) . . ?
C71 Fe2 C73 68.4(5) . . ?
C82 Fe2 C73 126.1(8) . . ?
C75 Fe2 C85 106.8(7) . . ?
C74 Fe2 C85 122.3(9) . . ?
C83 Fe2 C85 67.0(6) . . ?
C84 Fe2 C85 39.8(4) . . ?
C71 Fe2 C85 122.8(10) . . ?
C82 Fe2 C85 66.8(5) . . ?
C73 Fe2 C85 158.7(11) . . ?
C75 Fe2 C81 119.7(8) . . ?
C74 Fe2 C81 156.1(10) . . ?
C83 Fe2 C81 66.9(5) . . ?
C84 Fe2 C81 66.8(6) . . ?
C71 Fe2 C81 106.0(8) . . ?
C82 Fe2 C81 39.7(4) . . ?
C73 Fe2 C81 161.0(11) . . ?
C85 Fe2 C81 39.6(4) . . ?
C75 Fe2 C72 68.7(5) . . ?
C74 Fe2 C72 68.5(5) . . ?
C83 Fe2 C72 123.1(8) . . ?
C84 Fe2 C72 159.0(10) . . ?
C71 Fe2 C72 40.5(3) . . ?
C82 Fe2 C72 108.3(7) . . ?
C73 Fe2 C72 40.4(3) . . ?
C85 Fe2 C72 159.3(12) . . ?
C81 Fe2 C72 123.7(10) . . ?
C72 C71 C75 108.0 . . ?
C72 C71 C76 118.2(14) . . ?
C75 C71 C76 133.2(14) . . ?
C72 C71 Fe2 70.6(5) . . ?
C75 C71 Fe2 68.6(5) . . ?
C76 C71 Fe2 118.9(12) . . ?
C71 C72 C73 108.0 . . ?
C71 C72 Fe2 68.9(5) . . ?
C73 C72 Fe2 69.5(5) . . ?
C74 C73 C72 108.0 . . ?
C74 C73 Fe2 68.5(5) . . ?
C72 C73 Fe2 70.1(6) . . ?
C73 C74 C75 108.0 . . ?
C73 C74 Fe2 70.7(6) . . ?
C75 C74 Fe2 69.1(5) . . ?
C74 C75 C71 108.0 . . ?
C74 C75 Fe2 69.8(6) . . ?
C71 C75 Fe2 70.3(6) . . ?
C71 C76 N11 113.0(18) . . ?
C81 C85 C84 107.9 . . ?
C81 C85 Fe2 70.3(7) . . ?
C84 C85 Fe2 69.4(7) . . ?
C85 C81 C82 108.1 . . ?
C85 C81 Fe2 70.1(7) . . ?
C82 C81 Fe2 69.5(7) . . ?
C83 C82 C81 108.0 . . ?
C83 C82 Fe2 69.4(7) . . ?
C81 C82 Fe2 70.8(7) . . ?
C82 C83 C84 108.0 . . ?
C82 C83 Fe2 70.5(7) . . ?
C84 C83 Fe2 70.3(7) . . ?
C83 C84 C85 108.0 . . ?
C83 C84 Fe2 69.6(7) . . ?
C85 C84 Fe2 70.8(7) . . ?
Cl2 Cl1 OW1 134(2) . . ?
OW5 OW1 Cl1 148(4) . . ?
OW32 OW31 OW31 64(3) 6_556 6_556 ?
OW32 OW31 OW32 121(4) 6_556 . ?
OW31 OW31 OW32 57(3) 6_556 . ?
OW31 OW32 OW31 59(4) 6_556 . ?

loop_
_geom_bond_atom_site_label_1
_geom_bond_atom_site_label_2
_geom_bond_distance
_geom_bond_site_symmetry_2
_geom_bond_publ_flag
Zn N1 2.06(2) . ?
Zn N8 2.146(17) . ?
Zn N5 2.176(17) . ?
Zn N11 2.230(17) . ?
Zn I 2.610(4) . ?
N1 C2 1.43(3) . ?
N1 C100 1.47(3) . ?
N1 C14 1.50(3) . ?
C2 C3 1.47(3) . ?
C3 C4 1.55(3) . ?
C4 N5 1.54(3) . ?
N5 C6 1.47(2) . ?
N5 C56 1.55(3) . ?
C6 C7 1.52(3) . ?
C7 N8 1.30(3) . ?
C7 C15 1.34(3) . ?
N8 C9 1.33(2) . ?
C9 C17 1.43(3) . ?
C9 C10 1.43(3) . ?
C15 C16 1.32(3) . ?
C16 C17 1.39(3) . ?
C10 N11 1.53(3) . ?
N11 C12 1.51(3) . ?
N11 C76 1.54(2) . ?
C12 C13 1.53(3) . ?
C13 C14 1.48(3) . ?
Fe1 C63 1.97(2) . ?
Fe1 C62 2.007(19) . ?
Fe1 C52 2.046(17) . ?
Fe1 C64 2.047(19) . ?
Fe1 C53 2.049(15) . ?
Fe1 C51 2.074(19) . ?
Fe1 C54 2.079(15) . ?
Fe1 C55 2.095(19) . ?
Fe1 C61 2.10(2) . ?
Fe1 C65 2.127(19) . ?
C51 C55 1.437(11) . ?
C51 C52 1.438(11) . ?
C51 C56 1.49(2) . ?
C52 C53 1.438(11) . ?
C53 C54 1.437(11) . ?
C54 C55 1.438(11) . ?
C61 C65 1.412(13) . ?
C61 C62 1.413(13) . ?
C65 C64 1.413(13) . ?
C64 C63 1.414(13) . ?
C63 C62 1.413(14) . ?
Fe2 C75 2.028(15) . ?
Fe2 C74 2.038(15) . ?
Fe2 C83 2.040(18) . ?
Fe2 C84 2.049(17) . ?
Fe2 C71 2.051(15) . ?
Fe2 C82 2.054(18) . ?
Fe2 C73 2.066(14) . ?
Fe2 C85 2.067(17) . ?
Fe2 C81 2.070(17) . ?
Fe2 C72 2.075(14) . ?
C71 C72 1.430(10) . ?
C71 C75 1.432(10) . ?
C71 C76 1.52(2) . ?
C72 C73 1.430(10) . ?
C73 C74 1.429(10) . ?
C74 C75 1.430(10) . ?
C85 C81 1.401(12) . ?
C85 C84 1.402(12) . ?
C81 C82 1.401(12) . ?
C82 C83 1.401(12) . ?
C83 C84 1.402(12) . ?
Cl1 Cl2 1.16(2) . ?
Cl1 OW1 2.06(6) . ?
OW1 OW5 1.71(7) . ?
OW31 OW32 1.08(5) 6_556 ?
OW31 OW31 1.10(4) 6_556 ?
OW31 OW32 1.16(6) . ?
OW32 OW31 1.08(5) 6_556 ?

loop_
_geom_torsion_atom_site_label_1
_geom_torsion_atom_site_label_2
_geom_torsion_atom_site_label_3
_geom_torsion_atom_site_label_4
_geom_torsion
_geom_torsion_site_symmetry_1
_geom_torsion_site_symmetry_2
_geom_torsion_site_symmetry_3
_geom_torsion_site_symmetry_4
_geom_torsion_publ_flag
Zn N5 C56 C51 -67(2) . . . . ?
Zn N11 C76 C71 -179.2(12) . . . . ?
N8 C7 C6 N5 -35(3) . . . . ?
C7 C6 N5 C4 154(2) . . . . ?
C6 N5 C4 C3 -73(3) . . . . ?
N5 C4 C3 C2 -61(4) . . . . ?
C4 C3 C2 N1 61(4) . . . . ?
C3 C2 N1 C14 -177(2) . . . . ?
C2 N1 C14 C13 179(2) . . . . ?
N1 C14 C13 C12 -62(3) . . . . ?
C14 C13 C12 N11 63(3) . . . . ?
C13 C12 N11 C10 74(2) . . . . ?
C12 N11 C10 C9 -152.2(18) . . . . ?
N11 C10 C9 N8 35(3) . . . . ?
C10 C9 N8 C7 171(2) . . . . ?
C9 N8 C7 C6 -175(2) . . . . ?
N8 C7 C6 N5 -35(3) . . . . ?
